data_7240896
loop_
_publ_author_name
'Battistin, Federica'
'Vidal, Alessio'
'Balducci, Gabriele'
'Alessio, Enzo'

_publ_section_title
;
 Investigating the reactivity of neutral water-soluble Ru(ii)--PTA
 carbonyls towards the model imine ligands pyridine and
 2,2&#x2032;-bipyridine
;
_journal_issue 45
_journal_name_full 'RSC Advances'
_journal_page_first 26717
_journal_page_last 26727
_journal_paper_doi 10.1039/D0RA05898J
_journal_volume 10
_journal_year 2020
_chemical_formula_moiety 'C29 H44 N11 O P3 Ru, 2(Cl), 7(H2 O)'
_chemical_formula_sum 'C29 H58 Cl2 N11 O8 P3 Ru'
_chemical_formula_weight 953.74
_space_group_crystal_system monoclinic
_space_group_IT_number 14
_space_group_name_Hall '-P 2ybc'
_space_group_name_H-M_alt 'P 1 21/c 1'
_atom_sites_solution_hydrogens mixed
_audit_creation_method SHELXL-2016/6
_audit_update_record
;
2020-06-04 deposited with the CCDC.	2020-07-07 downloaded from the CCDC.
;
_cell_angle_alpha 90
_cell_angle_beta 103.121(5)
_cell_angle_gamma 90
_cell_formula_units_Z 4
_cell_length_a 12.784(5)
_cell_length_b 13.5660(12)
_cell_length_c 23.229(3)
_cell_measurement_reflns_used 61971
_cell_measurement_temperature 100(2)
_cell_measurement_theta_max 29.085
_cell_measurement_theta_min 1.611
_cell_volume 3923.4(17)
_computing_cell_refinement 'XDS (Kabsch, 2010)'
_computing_data_collection 'Elettra XRD1 Data Collection SW'
_computing_data_reduction 'XDS - CCP4'
_computing_molecular_graphics 'Ortep3 for Windows'
_computing_publication_material 'private software'
_computing_structure_refinement 'SHELXL-2014/7 (Sheldrick, 2014)'
_computing_structure_solution 'SHELXT (Sheldrick, 2015)'
_diffrn_ambient_temperature 100(2)
_diffrn_measured_fraction_theta_full 0.986
_diffrn_measured_fraction_theta_max 0.989
_diffrn_measurement_device_type
;
Huber 4-circles Kappa Goniometer, Pilatus 2M detector
;
_diffrn_measurement_method 'Rotating crystal'
_diffrn_radiation_monochromator graphite
_diffrn_radiation_type synchrotron
_diffrn_radiation_wavelength 0.700
_diffrn_reflns_av_R_equivalents 0.0385
_diffrn_reflns_av_unetI/netI 0.0161
_diffrn_reflns_Laue_measured_fraction_full 0.986
_diffrn_reflns_Laue_measured_fraction_max 0.989
_diffrn_reflns_limit_h_max 16
_diffrn_reflns_limit_h_min -17
_diffrn_reflns_limit_k_max 18
_diffrn_reflns_limit_k_min -18
_diffrn_reflns_limit_l_max 32
_diffrn_reflns_limit_l_min -32
_diffrn_reflns_number 132580
_diffrn_reflns_point_group_measured_fraction_full 0.986
_diffrn_reflns_point_group_measured_fraction_max 0.989
_diffrn_reflns_theta_full 24.835
_diffrn_reflns_theta_max 29.085
_diffrn_reflns_theta_min 1.611
_diffrn_source 'Elettra Synchrotron - XRD1 BL'
_exptl_absorpt_coefficient_mu 0.683
_exptl_absorpt_correction_T_max 1.067
_exptl_absorpt_correction_T_min 0.841
_exptl_absorpt_correction_type refdelf
_exptl_absorpt_process_details
;
        Parkin S,Moezzi B & Hope H, (1995) J. Appl. Cryst. 28, 53-56
        Cubic fit to sin(theta)/lambda - 24 parameters
;
_exptl_crystal_density_diffrn 1.615
_exptl_crystal_description prism
_exptl_crystal_F_000 1984
_exptl_crystal_recrystallization_method 'Re-crystallisation from solvent: water/acetone'
_exptl_crystal_size_max 0.300
_exptl_crystal_size_mid 0.300
_exptl_crystal_size_min 0.200
_refine_diff_density_max 0.755
_refine_diff_density_min -0.743
_refine_diff_density_rms 0.083
_refine_ls_extinction_coef 0.0164(3)
_refine_ls_extinction_expression Fc^*^=kFc[1+0.001xFc^2^\l^3^/sin(2\q)]^-1/4^
_refine_ls_extinction_method 'SHELXL-2016/6 (Sheldrick 2016)'
_refine_ls_goodness_of_fit_ref 0.967
_refine_ls_hydrogen_treatment mixed
_refine_ls_matrix_type full
_refine_ls_number_parameters 530
_refine_ls_number_reflns 10889
_refine_ls_number_restraints 25
_refine_ls_restrained_S_all 0.967
_refine_ls_R_factor_all 0.0243
_refine_ls_R_factor_gt 0.0242
_refine_ls_shift/su_max 0.004
_refine_ls_shift/su_mean 0.000
_refine_ls_structure_factor_coef Fsqd
_refine_ls_weighting_details 'w=1/[\s^2^(Fo^2^)+(0.0473P)^2^+2.9571P] where P=(Fo^2^+2Fc^2^)/3'
_refine_ls_weighting_scheme calc
_refine_ls_wR_factor_gt 0.0701
_refine_ls_wR_factor_ref 0.0702
_reflns_Friedel_coverage 0.000
_reflns_number_gt 10849
_reflns_number_total 10889
_reflns_threshold_expression 'I > 2\s(I)'
_cod_data_source_file d0ra05898j2.cif
_cod_data_source_block fb228-05
_cod_depositor_comments 'Adding full bibliography for 7240894--7240896.cif.'
_cod_original_cell_volume 3923.4(18)
_cod_original_sg_symbol_H-M 'P 21/c'
_cod_database_code 7240896
_shelx_shelxl_version_number 2016/6
_shelx_space_group_comment
;
The symmetry employed for this shelxl refinement is uniquely defined
by the following loop, which should always be used as a source of
symmetry information in preference to the above space-group names.
They are only intended as comments.
;
_shelx_estimated_absorpt_t_min 0.821
_shelx_estimated_absorpt_t_max 0.876

loop_
_space_group_symop_operation_xyz
'x, y, z'
'-x, y+1/2, -z+1/2'
'-x, -y, -z'
'x, -y-1/2, z-1/2'

loop_
_atom_site_label
_atom_site_type_symbol
_atom_site_fract_x
_atom_site_fract_y
_atom_site_fract_z
_atom_site_U_iso_or_equiv
_atom_site_adp_type
_atom_site_occupancy
_atom_site_site_symmetry_order
_atom_site_calc_flag
_atom_site_refinement_flags_posn
_atom_site_refinement_flags_adp
_atom_site_refinement_flags_occupancy
_atom_site_disorder_assembly
_atom_site_disorder_group
Ru1 Ru 0.77127(2) 0.16228(2) 0.62628(2) 0.00814(4) Uani 1 1 d . . . . .
C1 C 0.64338(10) 0.09938(9) 0.63187(5) 0.0127(2) Uani 1 1 d . . . . .
O1 O 0.56707(8) 0.05806(8) 0.63432(4) 0.01983(19) Uani 1 1 d . . . . .
P2 P 0.72364(2) 0.30946(2) 0.66856(2) 0.00975(6) Uani 1 1 d . . . . .
N21 N 0.72945(9) 0.41435(8) 0.77100(5) 0.01314(18) Uani 1 1 d . . . . .
N22 N 0.57206(9) 0.43998(8) 0.68865(5) 0.01421(19) Uani 1 1 d . . . . .
N23 N 0.74789(9) 0.50975(8) 0.68344(5) 0.01357(19) Uani 1 1 d . . . . .
C21 C 0.76144(10) 0.31859(9) 0.75045(5) 0.0131(2) Uani 1 1 d . . . . .
H21A H 0.726176 0.264848 0.767817 0.016 Uiso 1 1 calc R U . . .
H21B H 0.840116 0.310348 0.764182 0.016 Uiso 1 1 calc R U . . .
C22 C 0.58232(10) 0.34746(9) 0.65731(6) 0.0130(2) Uani 1 1 d . . . . .
H22A H 0.551479 0.356439 0.614530 0.016 Uiso 1 1 calc R U . . .
H22B H 0.541089 0.294916 0.671823 0.016 Uiso 1 1 calc R U . . .
C23 C 0.78313(10) 0.42702(9) 0.65164(5) 0.0134(2) Uani 1 1 d . . . . .
H23A H 0.862422 0.422059 0.662900 0.016 Uiso 1 1 calc R U . . .
H23B H 0.761842 0.439561 0.608573 0.016 Uiso 1 1 calc R U . . .
C24 C 0.61254(10) 0.42817(10) 0.75305(5) 0.0153(2) Uani 1 1 d . . . . .
H24A H 0.592668 0.487244 0.773210 0.018 Uiso 1 1 calc R U . . .
H24B H 0.576771 0.370593 0.766419 0.018 Uiso 1 1 calc R U . . .
C25 C 0.63080(10) 0.52138(9) 0.66766(6) 0.0157(2) Uani 1 1 d . . . . .
H25A H 0.606940 0.526001 0.624118 0.019 Uiso 1 1 calc R U . . .
H25B H 0.611753 0.584097 0.684537 0.019 Uiso 1 1 calc R U . . .
C26 C 0.78179(10) 0.49678(9) 0.74758(5) 0.0145(2) Uani 1 1 d . . . . .
H26A H 0.766585 0.558362 0.767045 0.017 Uiso 1 1 calc R U . . .
H26B H 0.860458 0.486211 0.758184 0.017 Uiso 1 1 calc R U . . .
P3 P 0.68597(2) 0.20282(2) 0.52908(2) 0.00967(6) Uani 1 1 d . . . . .
N31 N 0.58690(9) 0.33710(8) 0.44408(5) 0.0148(2) Uani 1 1 d . . . . .
N32 N 0.50556(9) 0.17146(8) 0.44027(5) 0.01347(19) Uani 1 1 d . . . . .
N33 N 0.67599(9) 0.19554(8) 0.40940(5) 0.01451(19) Uani 1 1 d . . . . .
C31 C 0.64641(11) 0.33086(9) 0.50639(5) 0.0138(2) Uani 1 1 d . . . . .
H31A H 0.600969 0.357307 0.532086 0.017 Uiso 1 1 calc R U . . .
H31B H 0.711672 0.372328 0.512008 0.017 Uiso 1 1 calc R U . . .
C32 C 0.55339(10) 0.14470(9) 0.50175(5) 0.0128(2) Uani 1 1 d . . . . .
H32A H 0.561341 0.072170 0.504770 0.015 Uiso 1 1 calc R U . . .
H32B H 0.504553 0.165319 0.527049 0.015 Uiso 1 1 calc R U . . .
C33 C 0.74821(10) 0.17169(9) 0.46646(5) 0.0136(2) Uani 1 1 d . . . . .
H33A H 0.816128 0.208875 0.470524 0.016 Uiso 1 1 calc R U . . .
H33B H 0.765528 0.100479 0.467699 0.016 Uiso 1 1 calc R U . . .
C34 C 0.57426(10) 0.14089(10) 0.40054(5) 0.0150(2) Uani 1 1 d . . . . .
H34A H 0.590442 0.069765 0.406541 0.018 Uiso 1 1 calc R U . . .
H34B H 0.534004 0.149921 0.359136 0.018 Uiso 1 1 calc R U . . .
C35 C 0.65227(11) 0.30129(10) 0.40351(5) 0.0169(2) Uani 1 1 d . . . . .
H35A H 0.613638 0.315190 0.362328 0.020 Uiso 1 1 calc R U . . .
H35B H 0.720772 0.338311 0.411196 0.020 Uiso 1 1 calc R U . . .
C36 C 0.48695(10) 0.27825(10) 0.43395(5) 0.0155(2) Uani 1 1 d . . . . .
H36A H 0.444289 0.299587 0.462355 0.019 Uiso 1 1 calc R U . . .
H36B H 0.443962 0.292006 0.393633 0.019 Uiso 1 1 calc R U . . .
P4 P 0.83107(2) 0.00959(2) 0.59673(2) 0.00999(6) Uani 1 1 d . . . . .
N41 N 0.97492(9) -0.10204(8) 0.55354(5) 0.01440(19) Uani 1 1 d . . . . .
N42 N 0.78971(9) -0.16715(8) 0.53767(5) 0.0150(2) Uani 1 1 d . . . . .
N43 N 0.91068(10) -0.17233(8) 0.63682(5) 0.0156(2) Uani 1 1 d . . . . .
C41 C 0.94902(10) 0.00158(9) 0.56356(5) 0.0134(2) Uani 1 1 d . . . . .
H41A H 0.934023 0.037517 0.525471 0.016 Uiso 1 1 calc R U . . .
H41B H 1.011492 0.033198 0.590179 0.016 Uiso 1 1 calc R U . . .
C42 C 0.73824(10) -0.07241(9) 0.54560(5) 0.0138(2) Uani 1 1 d . . . . .
H42A H 0.673745 -0.084803 0.561393 0.017 Uiso 1 1 calc R U . . .
H42B H 0.714785 -0.039472 0.506776 0.017 Uiso 1 1 calc R U . . .
C43 C 0.87511(10) -0.07916(9) 0.65792(5) 0.0144(2) Uani 1 1 d . . . . .
H43A H 0.934810 -0.050023 0.687809 0.017 Uiso 1 1 calc R U . . .
H43B H 0.814906 -0.092096 0.677200 0.017 Uiso 1 1 calc R U . . .
C44 C 0.88577(11) -0.15196(9) 0.51319(6) 0.0159(2) Uani 1 1 d . . . . .
H44A H 0.911130 -0.216906 0.502457 0.019 Uiso 1 1 calc R U . . .
H44B H 0.864848 -0.112629 0.476472 0.019 Uiso 1 1 calc R U . . .
C45 C 0.82240(11) -0.22041(9) 0.59436(6) 0.0169(2) Uani 1 1 d . . . . .
H45A H 0.759553 -0.226082 0.612413 0.020 Uiso 1 1 calc R U . . .
H45B H 0.844900 -0.287961 0.586480 0.020 Uiso 1 1 calc R U . . .
C46 C 1.00190(11) -0.15763(9) 0.60899(6) 0.0167(2) Uani 1 1 d . . . . .
H46A H 1.059550 -0.122319 0.637080 0.020 Uiso 1 1 calc R U . . .
H46B H 1.030457 -0.222886 0.601157 0.020 Uiso 1 1 calc R U . . .
N51 N 0.86080(8) 0.12793(7) 0.71240(4) 0.01145(18) Uani 1 1 d . . . . .
N52 N 0.92359(8) 0.22930(7) 0.62861(4) 0.01108(17) Uani 1 1 d . . . . .
C51 C 0.82202(10) 0.07921(9) 0.75337(5) 0.0143(2) Uani 1 1 d . . . . .
H51 H 0.749644 0.057059 0.743554 0.017 Uiso 1 1 calc R U . . .
C52 C 0.88381(11) 0.06002(10) 0.80956(6) 0.0174(2) Uani 1 1 d . . . . .
H52 H 0.853753 0.026925 0.838045 0.021 Uiso 1 1 calc R U . . .
C53 C 0.99021(11) 0.09007(10) 0.82330(6) 0.0182(2) Uani 1 1 d . . . . .
H53 H 1.034765 0.076171 0.861057 0.022 Uiso 1 1 calc R U . . .
C54 C 1.03093(10) 0.14065(10) 0.78131(6) 0.0160(2) Uani 1 1 d . . . . .
H54 H 1.103550 0.162134 0.790079 0.019 Uiso 1 1 calc R U . . .
C55 C 0.96432(10) 0.15957(8) 0.72625(6) 0.0122(2) Uani 1 1 d . . . . .
C56 C 0.99850(9) 0.21677(9) 0.67998(5) 0.0127(2) Uani 1 1 d . . . . .
C57 C 1.10006(10) 0.25861(10) 0.68860(6) 0.0181(2) Uani 1 1 d . . . . .
H57 H 1.151188 0.248907 0.724810 0.022 Uiso 1 1 calc R U . . .
C58 C 1.12630(11) 0.31467(10) 0.64395(7) 0.0193(2) Uani 1 1 d . . . . .
H58 H 1.195799 0.342877 0.648962 0.023 Uiso 1 1 calc R U . . .
C59 C 1.04968(11) 0.32889(10) 0.59197(6) 0.0172(2) Uani 1 1 d . . . . .
H59 H 1.065192 0.367939 0.560996 0.021 Uiso 1 1 calc R U . . .
C510 C 0.94989(10) 0.28500(9) 0.58607(5) 0.0145(2) Uani 1 1 d . . . . .
H510 H 0.897591 0.294684 0.550299 0.017 Uiso 1 1 calc R U . . .
Cl1 Cl 0.66136(3) 0.79840(3) 0.71668(2) 0.02357(7) Uani 1 1 d . . . . .
Cl2 Cl 0.83852(3) 0.95593(2) 1.02421(2) 0.02037(7) Uani 1 1 d . . . . .
O61 O 0.35361(9) 0.46891(9) 0.69469(5) 0.0262(2) Uani 1 1 d D . . . .
H611 H 0.3529(14) 0.4258(11) 0.7205(7) 0.039 Uiso 1 1 d D U . . .
H612 H 0.4133(7) 0.4632(15) 0.6856(8) 0.039 Uiso 1 1 d D U . . .
O62 O 0.42153(9) 0.65405(8) 0.74593(5) 0.0240(2) Uani 1 1 d D . . . .
H621 H 0.3937(10) 0.6666(14) 0.7746(4) 0.036 Uiso 1 1 d D U . . .
H622 H 0.4878(3) 0.6631(16) 0.7584(7) 0.036 Uiso 1 1 d D U . . .
O63 O 0.63426(9) 0.66828(7) 0.82365(5) 0.0229(2) Uani 1 1 d D . . . .
H631 H 0.6419(18) 0.6958(11) 0.8567(3) 0.034 Uiso 1 1 d D U . . .
H632 H 0.6487(17) 0.7115(9) 0.8008(5) 0.034 Uiso 1 1 d D U . . .
O64 O 0.77675(9) 0.52150(7) 0.88779(4) 0.0225(2) Uani 1 1 d D . . . .
H641 H 0.7661(15) 0.4708(7) 0.8665(6) 0.034 Uiso 1 1 d D U . . .
H642 H 0.7355(12) 0.5649(8) 0.8690(7) 0.034 Uiso 1 1 d D U . . .
O65 O 0.64162(9) 0.74959(8) 0.93342(5) 0.0233(2) Uani 1 1 d D . . . .
H651 H 0.6813(14) 0.7322(12) 0.9658(4) 0.035 Uiso 1 1 d D U . . .
H652 H 0.6329(17) 0.8106(3) 0.9362(8) 0.035 Uiso 1 1 d D U . . .
O66 O 0.59492(10) 0.94571(8) 0.96000(6) 0.0303(2) Uani 1 1 d D . . . .
H661 H 0.6596(6) 0.9485(14) 0.9783(9) 0.045 Uiso 1 1 d D U . . .
H662 H 0.5801(15) 1.0019(7) 0.9452(9) 0.045 Uiso 1 1 d D U . . .
O67 O 0.92026(9) 1.12297(8) 0.95243(5) 0.0243(2) Uani 1 1 d D . . . .
H671 H 0.8920(12) 1.0785(10) 0.9690(8) 0.036 Uiso 1 1 d D U . . .
H672 H 0.9848(5) 1.1064(13) 0.9563(9) 0.036 Uiso 1 1 d D U . . .

loop_
_atom_site_aniso_label
_atom_site_aniso_U_11
_atom_site_aniso_U_22
_atom_site_aniso_U_33
_atom_site_aniso_U_23
_atom_site_aniso_U_13
_atom_site_aniso_U_12
Ru1 0.00792(6) 0.00805(6) 0.00837(5) -0.00032(3) 0.00167(3) -0.00070(3)
C1 0.0143(5) 0.0118(5) 0.0115(5) -0.0007(4) 0.0020(4) 0.0008(4)
O1 0.0170(4) 0.0220(5) 0.0220(5) -0.0025(4) 0.0075(4) -0.0075(4)
P2 0.01049(13) 0.00912(13) 0.00976(12) -0.00082(9) 0.00255(10) -0.00058(9)
N21 0.0163(5) 0.0114(4) 0.0123(4) -0.0019(3) 0.0044(4) -0.0008(4)
N22 0.0149(5) 0.0132(4) 0.0150(5) -0.0016(4) 0.0045(4) 0.0018(4)
N23 0.0181(5) 0.0103(4) 0.0128(4) -0.0016(3) 0.0046(4) -0.0017(4)
C21 0.0166(5) 0.0116(5) 0.0109(5) -0.0010(4) 0.0026(4) 0.0003(4)
C22 0.0116(5) 0.0133(5) 0.0143(5) -0.0013(4) 0.0030(4) 0.0001(4)
C23 0.0163(5) 0.0114(5) 0.0135(5) -0.0010(4) 0.0057(4) -0.0027(4)
C24 0.0158(5) 0.0170(5) 0.0147(5) -0.0018(4) 0.0066(4) 0.0004(4)
C25 0.0186(6) 0.0118(5) 0.0167(5) 0.0011(4) 0.0037(4) 0.0019(4)
C26 0.0184(5) 0.0120(5) 0.0132(5) -0.0022(4) 0.0036(4) -0.0034(4)
P3 0.00961(13) 0.01021(13) 0.00894(12) -0.00014(9) 0.00158(9) -0.00092(9)
N31 0.0178(5) 0.0147(5) 0.0107(5) 0.0019(3) 0.0006(4) -0.0008(4)
N32 0.0124(5) 0.0155(5) 0.0114(4) -0.0001(3) 0.0007(4) 0.0000(3)
N33 0.0139(5) 0.0187(5) 0.0104(4) -0.0006(4) 0.0018(3) -0.0016(4)
C31 0.0172(6) 0.0116(5) 0.0113(5) 0.0008(4) 0.0009(4) 0.0000(4)
C32 0.0112(5) 0.0142(5) 0.0124(5) 0.0006(4) 0.0013(4) -0.0016(4)
C33 0.0120(5) 0.0173(5) 0.0117(5) -0.0015(4) 0.0031(4) -0.0004(4)
C34 0.0141(5) 0.0175(5) 0.0128(5) -0.0033(4) 0.0016(4) -0.0018(4)
C35 0.0200(6) 0.0192(6) 0.0115(5) 0.0025(4) 0.0039(4) -0.0028(5)
C36 0.0144(5) 0.0163(5) 0.0143(5) 0.0014(4) 0.0004(4) 0.0013(4)
P4 0.01005(13) 0.00881(12) 0.01141(13) -0.00049(9) 0.00306(10) -0.00015(9)
N41 0.0144(5) 0.0138(5) 0.0156(5) 0.0007(4) 0.0045(4) 0.0038(4)
N42 0.0177(5) 0.0108(5) 0.0173(5) -0.0026(3) 0.0054(4) 0.0000(4)
N43 0.0203(5) 0.0110(4) 0.0165(5) 0.0006(4) 0.0062(4) 0.0025(4)
C41 0.0121(5) 0.0129(5) 0.0162(5) 0.0008(4) 0.0054(4) 0.0013(4)
C42 0.0129(5) 0.0113(5) 0.0172(5) -0.0031(4) 0.0034(4) -0.0014(4)
C43 0.0191(6) 0.0115(5) 0.0132(5) 0.0003(4) 0.0049(4) 0.0008(4)
C44 0.0189(6) 0.0149(5) 0.0149(5) -0.0022(4) 0.0061(4) 0.0021(4)
C45 0.0234(6) 0.0101(5) 0.0181(5) 0.0001(4) 0.0067(5) -0.0017(4)
C46 0.0175(6) 0.0159(6) 0.0167(6) 0.0020(4) 0.0038(5) 0.0054(4)
N51 0.0122(4) 0.0106(4) 0.0113(4) -0.0007(3) 0.0021(3) 0.0010(3)
N52 0.0096(4) 0.0114(4) 0.0121(4) -0.0021(3) 0.0024(3) -0.0013(3)
C51 0.0164(5) 0.0134(5) 0.0130(5) 0.0011(4) 0.0036(4) 0.0011(4)
C52 0.0234(6) 0.0160(5) 0.0125(5) 0.0019(4) 0.0038(4) 0.0035(5)
C53 0.0228(6) 0.0179(6) 0.0121(5) -0.0011(4) 0.0002(4) 0.0064(5)
C54 0.0140(5) 0.0168(5) 0.0150(5) -0.0037(4) -0.0012(4) 0.0046(4)
C55 0.0118(5) 0.0114(5) 0.0125(5) -0.0025(4) 0.0011(4) 0.0019(4)
C56 0.0105(5) 0.0124(5) 0.0143(5) -0.0022(4) 0.0013(4) 0.0007(4)
C57 0.0114(5) 0.0193(6) 0.0221(6) -0.0019(5) 0.0006(4) -0.0018(4)
C58 0.0122(5) 0.0181(6) 0.0279(7) -0.0029(5) 0.0051(5) -0.0038(4)
C59 0.0162(6) 0.0162(6) 0.0212(6) -0.0028(4) 0.0085(5) -0.0049(4)
C510 0.0146(5) 0.0148(5) 0.0147(5) -0.0018(4) 0.0049(4) -0.0033(4)
Cl1 0.01700(14) 0.03358(18) 0.01820(14) 0.00292(12) -0.00003(11) 0.00022(12)
Cl2 0.02186(15) 0.02008(15) 0.02000(14) 0.00167(11) 0.00651(11) 0.00433(11)
O61 0.0188(5) 0.0278(5) 0.0333(6) -0.0023(4) 0.0090(4) 0.0039(4)
O62 0.0220(5) 0.0245(5) 0.0249(5) -0.0011(4) 0.0039(4) 0.0025(4)
O63 0.0252(5) 0.0210(5) 0.0229(5) -0.0006(4) 0.0067(4) -0.0001(4)
O64 0.0288(5) 0.0193(5) 0.0169(4) -0.0011(4) 0.0001(4) 0.0018(4)
O65 0.0269(5) 0.0193(5) 0.0217(5) 0.0003(4) 0.0012(4) 0.0044(4)
O66 0.0266(6) 0.0193(5) 0.0407(7) -0.0032(5) -0.0012(5) -0.0017(4)
O67 0.0247(5) 0.0241(5) 0.0252(5) 0.0041(4) 0.0081(4) 0.0038(4)

loop_
_atom_type_symbol
_atom_type_description
_atom_type_scat_dispersion_real
_atom_type_scat_dispersion_imag
_atom_type_scat_source
Ru Ru -1.2940 0.8285 'International Tables Vol C Tables 4.2.6.8 and 6.1.1.4'
C C 0.0033 0.0016 'International Tables Vol C Tables 4.2.6.8 and 6.1.1.4'
O O 0.0110 0.0060 'International Tables Vol C Tables 4.2.6.8 and 6.1.1.4'
N N 0.0064 0.0033 'International Tables Vol C Tables 4.2.6.8 and 6.1.1.4'
H H 0.0000 0.0000 'International Tables Vol C Tables 4.2.6.8 and 6.1.1.4'
P P 0.1015 0.0932 'International Tables Vol C Tables 4.2.6.8 and 6.1.1.4'
Cl Cl 0.1472 0.1563 'International Tables Vol C Tables 4.2.6.8 and 6.1.1.4'

loop_
_geom_angle_atom_site_label_1
_geom_angle_atom_site_label_2
_geom_angle_atom_site_label_3
_geom_angle
_geom_angle_site_symmetry_1
_geom_angle_site_symmetry_3
_geom_angle_publ_flag
C1 Ru1 N51 97.31(5) . . ?
C1 Ru1 N52 174.37(4) . . ?
N51 Ru1 N52 77.06(4) . . ?
C1 Ru1 P3 87.19(4) . . ?
N51 Ru1 P3 175.25(3) . . ?
N52 Ru1 P3 98.44(3) . . ?
C1 Ru1 P4 88.04(4) . . ?
N51 Ru1 P4 86.58(3) . . ?
N52 Ru1 P4 91.56(3) . . ?
P3 Ru1 P4 92.083(13) . . ?
C1 Ru1 P2 92.57(4) . . ?
N51 Ru1 P2 85.90(3) . . ?
N52 Ru1 P2 87.10(3) . . ?
P3 Ru1 P2 95.440(14) . . ?
P4 Ru1 P2 172.472(11) . . ?
O1 C1 Ru1 177.36(11) . . ?
C22 P2 C23 99.58(6) . . ?
C22 P2 C21 98.37(6) . . ?
C23 P2 C21 97.84(6) . . ?
C22 P2 Ru1 120.98(4) . . ?
C23 P2 Ru1 118.90(4) . . ?
C21 P2 Ru1 116.74(4) . . ?
C26 N21 C24 108.49(10) . . ?
C26 N21 C21 111.57(10) . . ?
C24 N21 C21 111.09(10) . . ?
C22 N22 C24 111.00(10) . . ?
C22 N22 C25 111.40(10) . . ?
C24 N22 C25 109.12(10) . . ?
C26 N23 C23 111.47(10) . . ?
C26 N23 C25 108.46(10) . . ?
C23 N23 C25 111.63(10) . . ?
N21 C21 P2 111.33(8) . . ?
N21 C21 H21A 109.4 . . ?
P2 C21 H21A 109.4 . . ?
N21 C21 H21B 109.4 . . ?
P2 C21 H21B 109.4 . . ?
H21A C21 H21B 108.0 . . ?
N22 C22 P2 111.33(8) . . ?
N22 C22 H22A 109.4 . . ?
P2 C22 H22A 109.4 . . ?
N22 C22 H22B 109.4 . . ?
P2 C22 H22B 109.4 . . ?
H22A C22 H22B 108.0 . . ?
N23 C23 P2 111.37(8) . . ?
N23 C23 H23A 109.4 . . ?
P2 C23 H23A 109.4 . . ?
N23 C23 H23B 109.4 . . ?
P2 C23 H23B 109.4 . . ?
H23A C23 H23B 108.0 . . ?
N21 C24 N22 113.66(10) . . ?
N21 C24 H24A 108.8 . . ?
N22 C24 H24A 108.8 . . ?
N21 C24 H24B 108.8 . . ?
N22 C24 H24B 108.8 . . ?
H24A C24 H24B 107.7 . . ?
N23 C25 N22 113.77(10) . . ?
N23 C25 H25A 108.8 . . ?
N22 C25 H25A 108.8 . . ?
N23 C25 H25B 108.8 . . ?
N22 C25 H25B 108.8 . . ?
H25A C25 H25B 107.7 . . ?
N23 C26 N21 114.43(10) . . ?
N23 C26 H26A 108.7 . . ?
N21 C26 H26A 108.7 . . ?
N23 C26 H26B 108.7 . . ?
N21 C26 H26B 108.7 . . ?
H26A C26 H26B 107.6 . . ?
C32 P3 C31 97.62(6) . . ?
C32 P3 C33 99.00(6) . . ?
C31 P3 C33 97.36(6) . . ?
C32 P3 Ru1 114.96(4) . . ?
C31 P3 Ru1 122.18(4) . . ?
C33 P3 Ru1 120.90(4) . . ?
C31 N31 C35 111.49(11) . . ?
C31 N31 C36 111.05(10) . . ?
C35 N31 C36 108.32(10) . . ?
C36 N32 C32 111.32(10) . . ?
C36 N32 C34 108.75(10) . . ?
C32 N32 C34 111.41(10) . . ?
C33 N33 C35 111.96(10) . . ?
C33 N33 C34 111.71(10) . . ?
C35 N33 C34 108.82(10) . . ?
N31 C31 P3 112.30(8) . . ?
N31 C31 H31A 109.1 . . ?
P3 C31 H31A 109.1 . . ?
N31 C31 H31B 109.1 . . ?
P3 C31 H31B 109.1 . . ?
H31A C31 H31B 107.9 . . ?
N32 C32 P3 112.13(8) . . ?
N32 C32 H32A 109.2 . . ?
P3 C32 H32A 109.2 . . ?
N32 C32 H32B 109.2 . . ?
P3 C32 H32B 109.2 . . ?
H32A C32 H32B 107.9 . . ?
N33 C33 P3 111.30(9) . . ?
N33 C33 H33A 109.4 . . ?
P3 C33 H33A 109.4 . . ?
N33 C33 H33B 109.4 . . ?
P3 C33 H33B 109.4 . . ?
H33A C33 H33B 108.0 . . ?
N33 C34 N32 113.91(10) . . ?
N33 C34 H34A 108.8 . . ?
N32 C34 H34A 108.8 . . ?
N33 C34 H34B 108.8 . . ?
N32 C34 H34B 108.8 . . ?
H34A C34 H34B 107.7 . . ?
N33 C35 N31 113.42(10) . . ?
N33 C35 H35A 108.9 . . ?
N31 C35 H35A 108.9 . . ?
N33 C35 H35B 108.9 . . ?
N31 C35 H35B 108.9 . . ?
H35A C35 H35B 107.7 . . ?
N32 C36 N31 113.68(10) . . ?
N32 C36 H36A 108.8 . . ?
N31 C36 H36A 108.8 . . ?
N32 C36 H36B 108.8 . . ?
N31 C36 H36B 108.8 . . ?
H36A C36 H36B 107.7 . . ?
C43 P4 C42 98.11(6) . . ?
C43 P4 C41 98.48(6) . . ?
C42 P4 C41 99.34(6) . . ?
C43 P4 Ru1 114.16(4) . . ?
C42 P4 Ru1 120.76(4) . . ?
C41 P4 Ru1 121.45(4) . . ?
C46 N41 C41 111.63(10) . . ?
C46 N41 C44 108.54(10) . . ?
C41 N41 C44 111.79(10) . . ?
C42 N42 C45 111.04(10) . . ?
C42 N42 C44 111.06(10) . . ?
C45 N42 C44 108.62(11) . . ?
C43 N43 C46 111.58(10) . . ?
C43 N43 C45 110.94(11) . . ?
C46 N43 C45 109.25(11) . . ?
N41 C41 P4 110.85(8) . . ?
N41 C41 H41A 109.5 . . ?
P4 C41 H41A 109.5 . . ?
N41 C41 H41B 109.5 . . ?
P4 C41 H41B 109.5 . . ?
H41A C41 H41B 108.1 . . ?
N42 C42 P4 111.43(9) . . ?
N42 C42 H42A 109.3 . . ?
P4 C42 H42A 109.3 . . ?
N42 C42 H42B 109.3 . . ?
P4 C42 H42B 109.3 . . ?
H42A C42 H42B 108.0 . . ?
N43 C43 P4 111.58(8) . . ?
N43 C43 H43A 109.3 . . ?
P4 C43 H43A 109.3 . . ?
N43 C43 H43B 109.3 . . ?
P4 C43 H43B 109.3 . . ?
H43A C43 H43B 108.0 . . ?
N41 C44 N42 114.25(10) . . ?
N41 C44 H44A 108.7 . . ?
N42 C44 H44A 108.7 . . ?
N41 C44 H44B 108.7 . . ?
N42 C44 H44B 108.7 . . ?
H44A C44 H44B 107.6 . . ?
N43 C45 N42 113.54(10) . . ?
N43 C45 H45A 108.9 . . ?
N42 C45 H45A 108.9 . . ?
N43 C45 H45B 108.9 . . ?
N42 C45 H45B 108.9 . . ?
H45A C45 H45B 107.7 . . ?
N41 C46 N43 113.87(11) . . ?
N41 C46 H46A 108.8 . . ?
N43 C46 H46A 108.8 . . ?
N41 C46 H46B 108.8 . . ?
N43 C46 H46B 108.8 . . ?
H46A C46 H46B 107.7 . . ?
C51 N51 C55 118.97(11) . . ?
C51 N51 Ru1 124.77(9) . . ?
C55 N51 Ru1 116.26(8) . . ?
C510 N52 C56 118.08(10) . . ?
C510 N52 Ru1 126.72(8) . . ?
C56 N52 Ru1 115.13(8) . . ?
N51 C51 C52 122.40(12) . . ?
N51 C51 H51 118.8 . . ?
C52 C51 H51 118.8 . . ?
C53 C52 C51 118.72(12) . . ?
C53 C52 H52 120.6 . . ?
C51 C52 H52 120.6 . . ?
C54 C53 C52 119.27(12) . . ?
C54 C53 H53 120.4 . . ?
C52 C53 H53 120.4 . . ?
C53 C54 C55 119.28(12) . . ?
C53 C54 H54 120.4 . . ?
C55 C54 H54 120.4 . . ?
N51 C55 C54 121.32(12) . . ?
N51 C55 C56 115.40(11) . . ?
C54 C55 C56 123.26(12) . . ?
N52 C56 C57 121.60(12) . . ?
N52 C56 C55 116.12(11) . . ?
C57 C56 C55 122.24(11) . . ?
C58 C57 C56 119.54(12) . . ?
C58 C57 H57 120.2 . . ?
C56 C57 H57 120.2 . . ?
C57 C58 C59 119.02(12) . . ?
C57 C58 H58 120.5 . . ?
C59 C58 H58 120.5 . . ?
C510 C59 C58 118.64(12) . . ?
C510 C59 H59 120.7 . . ?
C58 C59 H59 120.7 . . ?
N52 C510 C59 123.11(12) . . ?
N52 C510 H510 118.4 . . ?
C59 C510 H510 118.4 . . ?
H611 O61 H612 105.80(18) . . ?
H621 O62 H622 105.80(18) . . ?
H631 O63 H632 105.83(18) . . ?
H641 O64 H642 105.52(17) . . ?
H651 O65 H652 105.75(18) . . ?
H661 O66 H662 105.75(18) . . ?
H671 O67 H672 105.79(18) . . ?

loop_
_geom_bond_atom_site_label_1
_geom_bond_atom_site_label_2
_geom_bond_distance
_geom_bond_site_symmetry_2
_geom_bond_publ_flag
Ru1 C1 1.8746(14) . ?
Ru1 N51 2.1188(10) . ?
Ru1 N52 2.1387(12) . ?
Ru1 P3 2.3391(4) . ?
Ru1 P4 2.3631(4) . ?
Ru1 P2 2.3650(4) . ?
C1 O1 1.1377(16) . ?
P2 C22 1.8395(15) . ?
P2 C23 1.8472(12) . ?
P2 C21 1.8574(12) . ?
N21 C26 1.4696(16) . ?
N21 C24 1.4695(17) . ?
N21 C21 1.4736(16) . ?
N22 C22 1.4717(15) . ?
N22 C24 1.4766(16) . ?
N22 C25 1.4788(17) . ?
N23 C26 1.4646(16) . ?
N23 C23 1.4695(15) . ?
N23 C25 1.4666(18) . ?
C21 H21A 0.9900 . ?
C21 H21B 0.9900 . ?
C22 H22A 0.9900 . ?
C22 H22B 0.9900 . ?
C23 H23A 0.9900 . ?
C23 H23B 0.9900 . ?
C24 H24A 0.9900 . ?
C24 H24B 0.9900 . ?
C25 H25A 0.9900 . ?
C25 H25B 0.9900 . ?
C26 H26A 0.9900 . ?
C26 H26B 0.9900 . ?
P3 C32 1.8463(14) . ?
P3 C31 1.8520(12) . ?
P3 C33 1.8582(13) . ?
N31 C31 1.4767(16) . ?
N31 C35 1.4764(17) . ?
N31 C36 1.4795(17) . ?
N32 C36 1.4701(16) . ?
N32 C32 1.4659(16) . ?
N32 C34 1.4707(16) . ?
N33 C33 1.4691(16) . ?
N33 C35 1.4663(17) . ?
N33 C34 1.4703(17) . ?
C31 H31A 0.9900 . ?
C31 H31B 0.9900 . ?
C32 H32A 0.9900 . ?
C32 H32B 0.9900 . ?
C33 H33A 0.9900 . ?
C33 H33B 0.9900 . ?
C34 H34A 0.9900 . ?
C34 H34B 0.9900 . ?
C35 H35A 0.9900 . ?
C35 H35B 0.9900 . ?
C36 H36A 0.9900 . ?
C36 H36B 0.9900 . ?
P4 C43 1.8503(13) . ?
P4 C42 1.8485(13) . ?
P4 C41 1.8458(13) . ?
N41 C46 1.4645(16) . ?
N41 C41 1.4747(16) . ?
N41 C44 1.4667(17) . ?
N42 C42 1.4743(16) . ?
N42 C45 1.4768(17) . ?
N42 C44 1.4802(18) . ?
N43 C43 1.4650(16) . ?
N43 C46 1.4697(18) . ?
N43 C45 1.4719(18) . ?
C41 H41A 0.9900 . ?
C41 H41B 0.9900 . ?
C42 H42A 0.9900 . ?
C42 H42B 0.9900 . ?
C43 H43A 0.9900 . ?
C43 H43B 0.9900 . ?
C44 H44A 0.9900 . ?
C44 H44B 0.9900 . ?
C45 H45A 0.9900 . ?
C45 H45B 0.9900 . ?
C46 H46A 0.9900 . ?
C46 H46B 0.9900 . ?
N51 C51 1.3426(15) . ?
N51 C55 1.3586(16) . ?
N52 C510 1.3459(16) . ?
N52 C56 1.3605(15) . ?
C51 C52 1.3882(17) . ?
C51 H51 0.9500 . ?
C52 C53 1.386(2) . ?
C52 H52 0.9500 . ?
C53 C54 1.3869(19) . ?
C53 H53 0.9500 . ?
C54 C55 1.3901(17) . ?
C54 H54 0.9500 . ?
C55 C56 1.4701(17) . ?
C56 C57 1.3893(18) . ?
C57 C58 1.387(2) . ?
C57 H57 0.9500 . ?
C58 C59 1.385(2) . ?
C58 H58 0.9500 . ?
C59 C510 1.3861(18) . ?
C59 H59 0.9500 . ?
C510 H510 0.9500 . ?
O61 H611 0.8401(10) . ?
O61 H612 0.8400(11) . ?
O62 H621 0.8400(10) . ?
O62 H622 0.8401(11) . ?
O63 H631 0.8400(10) . ?
O63 H632 0.8400(10) . ?
O64 H641 0.8401(10) . ?
O64 H642 0.8430(9) . ?
O65 H651 0.8402(10) . ?
O65 H652 0.8401(11) . ?
O66 H661 0.8402(11) . ?
O66 H662 0.8403(10) . ?
O67 H671 0.8400(10) . ?
O67 H672 0.8400(11) . ?

loop_
_geom_torsion_atom_site_label_1
_geom_torsion_atom_site_label_2
_geom_torsion_atom_site_label_3
_geom_torsion_atom_site_label_4
_geom_torsion
_geom_torsion_site_symmetry_1
_geom_torsion_site_symmetry_2
_geom_torsion_site_symmetry_3
_geom_torsion_site_symmetry_4
_geom_torsion_publ_flag
C26 N21 C21 P2 -60.42(12) . . . . ?
C24 N21 C21 P2 60.78(11) . . . . ?
C22 P2 C21 N21 -50.20(9) . . . . ?
C23 P2 C21 N21 50.75(10) . . . . ?
Ru1 P2 C21 N21 178.75(7) . . . . ?
C24 N22 C22 P2 -61.74(11) . . . . ?
C25 N22 C22 P2 60.09(12) . . . . ?
C23 P2 C22 N22 -48.85(9) . . . . ?
C21 P2 C22 N22 50.63(9) . . . . ?
Ru1 P2 C22 N22 178.85(6) . . . . ?
C26 N23 C23 P2 61.58(12) . . . . ?
C25 N23 C23 P2 -59.88(11) . . . . ?
C22 P2 C23 N23 48.66(9) . . . . ?
C21 P2 C23 N23 -51.26(9) . . . . ?
Ru1 P2 C23 N23 -177.76(7) . . . . ?
C26 N21 C24 N22 54.81(13) . . . . ?
C21 N21 C24 N22 -68.18(13) . . . . ?
C22 N22 C24 N21 68.64(13) . . . . ?
C25 N22 C24 N21 -54.51(13) . . . . ?
C26 N23 C25 N22 -55.04(13) . . . . ?
C23 N23 C25 N22 68.15(13) . . . . ?
C22 N22 C25 N23 -68.24(13) . . . . ?
C24 N22 C25 N23 54.67(13) . . . . ?
C23 N23 C26 N21 -67.15(13) . . . . ?
C25 N23 C26 N21 56.13(13) . . . . ?
C24 N21 C26 N23 -56.06(13) . . . . ?
C21 N21 C26 N23 66.63(13) . . . . ?
C35 N31 C31 P3 -60.53(12) . . . . ?
C36 N31 C31 P3 60.36(12) . . . . ?
C32 P3 C31 N31 -49.85(10) . . . . ?
C33 P3 C31 N31 50.32(10) . . . . ?
Ru1 P3 C31 N31 -175.80(7) . . . . ?
C36 N32 C32 P3 -61.76(12) . . . . ?
C34 N32 C32 P3 59.81(12) . . . . ?
C31 P3 C32 N32 50.33(9) . . . . ?
C33 P3 C32 N32 -48.41(10) . . . . ?
Ru1 P3 C32 N32 -178.75(7) . . . . ?
C35 N33 C33 P3 62.32(12) . . . . ?
C34 N33 C33 P3 -60.02(12) . . . . ?
C32 P3 C33 N33 48.24(10) . . . . ?
C31 P3 C33 N33 -50.72(9) . . . . ?
Ru1 P3 C33 N33 174.59(7) . . . . ?
C33 N33 C34 N32 68.49(14) . . . . ?
C35 N33 C34 N32 -55.63(13) . . . . ?
C36 N32 C34 N33 55.11(13) . . . . ?
C32 N32 C34 N33 -67.95(13) . . . . ?
C33 N33 C35 N31 -67.82(14) . . . . ?
C34 N33 C35 N31 56.15(13) . . . . ?
C31 N31 C35 N33 66.33(13) . . . . ?
C36 N31 C35 N33 -56.15(13) . . . . ?
C32 N32 C36 N31 67.86(13) . . . . ?
C34 N32 C36 N31 -55.26(13) . . . . ?
C31 N31 C36 N32 -66.97(13) . . . . ?
C35 N31 C36 N32 55.78(13) . . . . ?
C46 N41 C41 P4 -61.36(12) . . . . ?
C44 N41 C41 P4 60.45(12) . . . . ?
C43 P4 C41 N41 50.20(9) . . . . ?
C42 P4 C41 N41 -49.53(9) . . . . ?
Ru1 P4 C41 N41 175.39(6) . . . . ?
C45 N42 C42 P4 61.08(12) . . . . ?
C44 N42 C42 P4 -59.89(12) . . . . ?
C43 P4 C42 N42 -50.24(10) . . . . ?
C41 P4 C42 N42 49.80(10) . . . . ?
Ru1 P4 C42 N42 -174.71(7) . . . . ?
C46 N43 C43 P4 60.33(12) . . . . ?
C45 N43 C43 P4 -61.74(12) . . . . ?
C42 P4 C43 N43 50.67(10) . . . . ?
C41 P4 C43 N43 -50.11(10) . . . . ?
Ru1 P4 C43 N43 179.73(7) . . . . ?
C46 N41 C44 N42 55.48(13) . . . . ?
C41 N41 C44 N42 -68.08(13) . . . . ?
C42 N42 C44 N41 67.48(14) . . . . ?
C45 N42 C44 N41 -54.91(13) . . . . ?
C43 N43 C45 N42 68.56(13) . . . . ?
C46 N43 C45 N42 -54.86(13) . . . . ?
C42 N42 C45 N43 -68.24(14) . . . . ?
C44 N42 C45 N43 54.17(13) . . . . ?
C41 N41 C46 N43 68.01(14) . . . . ?
C44 N41 C46 N43 -55.65(13) . . . . ?
C43 N43 C46 N41 -67.32(14) . . . . ?
C45 N43 C46 N41 55.72(13) . . . . ?
C55 N51 C51 C52 0.11(18) . . . . ?
Ru1 N51 C51 C52 -178.92(9) . . . . ?
N51 C51 C52 C53 -1.70(19) . . . . ?
C51 C52 C53 C54 1.79(19) . . . . ?
C52 C53 C54 C55 -0.39(19) . . . . ?
C51 N51 C55 C54 1.38(17) . . . . ?
Ru1 N51 C55 C54 -179.51(9) . . . . ?
C51 N51 C55 C56 -176.89(10) . . . . ?
Ru1 N51 C55 C56 2.22(13) . . . . ?
C53 C54 C55 N51 -1.23(18) . . . . ?
C53 C54 C55 C56 176.89(11) . . . . ?
C510 N52 C56 C57 -0.91(17) . . . . ?
Ru1 N52 C56 C57 -178.04(10) . . . . ?
C510 N52 C56 C55 177.01(10) . . . . ?
Ru1 N52 C56 C55 -0.12(13) . . . . ?
N51 C55 C56 N52 -1.38(15) . . . . ?
C54 C55 C56 N52 -179.61(11) . . . . ?
N51 C55 C56 C57 176.52(11) . . . . ?
C54 C55 C56 C57 -1.71(19) . . . . ?
N52 C56 C57 C58 0.03(19) . . . . ?
C55 C56 C57 C58 -177.76(12) . . . . ?
C56 C57 C58 C59 1.0(2) . . . . ?
C57 C58 C59 C510 -1.1(2) . . . . ?
C56 N52 C510 C59 0.78(18) . . . . ?
Ru1 N52 C510 C59 177.53(9) . . . . ?
C58 C59 C510 N52 0.2(2) . . . . ?
